data_4326055
loop_
_publ_author_name
'Gary K.-Y. Ng'
'Joseph W. Ziller'
'A. S. Borovik'

_publ_section_title
;
 Structural Diversity in Metal Complexes with a Dinucleating Ligand
 Containing Carboxyamidopyridyl Groups
;
_journal_name_full 'Inorganic Chemistry'
_journal_page_first 7922
_journal_page_last 7924
_journal_paper_doi 10.1021/ic200881t
_journal_volume 50
_journal_year 2011
_chemical_formula_sum 'C75 H89 B Cl2 Co2 N12 O5'
_chemical_formula_weight 1438.15
_chemical_name_systematic
; 
 ? 
;
_space_group_IT_number 2
_symmetry_cell_setting triclinic
_symmetry_space_group_name_Hall '-P 1'
_symmetry_space_group_name_H-M 'P -1'
_atom_sites_solution_hydrogens geom
_atom_sites_solution_primary direct
_atom_sites_solution_secondary difmap
_audit_creation_method SHELXTL
_cell_angle_alpha 98.6178(6)
_cell_angle_beta 95.1664(6)
_cell_angle_gamma 105.5654(6)
_cell_formula_units_Z 2
_cell_length_a 12.5951(6)
_cell_length_b 14.1855(7)
_cell_length_c 21.3797(11)
_cell_measurement_reflns_used 9943
_cell_measurement_temperature 148(2)
_cell_measurement_theta_max 28.07
_cell_measurement_theta_min 2.57
_cell_volume 3604.0(3)
_computing_cell_refinement 'Bruker SAINT'
_computing_data_collection 'Bruker APEX2'
_computing_data_reduction 'Bruker SAINT'
_computing_molecular_graphics 'Bruker SHELXTL'
_computing_publication_material 'Bruker SHELXTL'
_computing_structure_refinement 'SHELXL-97 (Sheldrick, 2008)'
_computing_structure_solution 'SHELXS-97 (Sheldrick, 2008)'
_diffrn_ambient_temperature 148(2)
_diffrn_measured_fraction_theta_full 0.997
_diffrn_measured_fraction_theta_max 0.974
_diffrn_measurement_device_type 'Bruker APEX-II CCD'
_diffrn_measurement_method '\f and \w scans'
_diffrn_radiation_monochromator graphite
_diffrn_radiation_source 'fine-focus sealed tube'
_diffrn_radiation_type MoK\a
_diffrn_radiation_wavelength 0.71073
_diffrn_reflns_av_R_equivalents 0.0222
_diffrn_reflns_av_sigmaI/netI 0.0290
_diffrn_reflns_limit_h_max 16
_diffrn_reflns_limit_h_min -16
_diffrn_reflns_limit_k_max 18
_diffrn_reflns_limit_k_min -18
_diffrn_reflns_limit_l_max 27
_diffrn_reflns_limit_l_min -27
_diffrn_reflns_number 41320
_diffrn_reflns_theta_full 25.50
_diffrn_reflns_theta_max 27.48
_diffrn_reflns_theta_min 1.52
_exptl_absorpt_coefficient_mu 0.594
_exptl_absorpt_correction_T_max 0.9430
_exptl_absorpt_correction_T_min 0.8191
_exptl_absorpt_correction_type multi-scan
_exptl_absorpt_process_details 'Bruker SADABS'
_exptl_crystal_colour green
_exptl_crystal_density_diffrn 1.325
_exptl_crystal_density_meas ?
_exptl_crystal_description irregular
_exptl_crystal_F_000 1512
_exptl_crystal_size_max 0.35
_exptl_crystal_size_mid 0.14
_exptl_crystal_size_min 0.10
_refine_diff_density_max 1.880
_refine_diff_density_min -1.076
_refine_diff_density_rms 0.075
_refine_ls_extinction_method none
_refine_ls_goodness_of_fit_ref 1.023
_refine_ls_hydrogen_treatment constr
_refine_ls_matrix_type full
_refine_ls_number_parameters 886
_refine_ls_number_reflns 16092
_refine_ls_number_restraints 0
_refine_ls_restrained_S_all 1.023
_refine_ls_R_factor_all 0.0579
_refine_ls_R_factor_gt 0.0471
_refine_ls_shift/su_max 0.001
_refine_ls_shift/su_mean 0.000
_refine_ls_structure_factor_coef Fsqd
_refine_ls_weighting_details 'calc w=1/[\s^2^(Fo^2^)+(0.0716P)^2^+3.8460P] where P=(Fo^2^+2Fc^2^)/3'
_refine_ls_weighting_scheme calc
_refine_ls_wR_factor_gt 0.1255
_refine_ls_wR_factor_ref 0.1338
_reflns_number_gt 13339
_reflns_number_total 16092
_reflns_threshold_expression >2sigma(I)
_cod_data_source_file ic200881t_si_002_2.cif
_cod_data_source_block asb119
_cod_depositor_comments
;
The following automatic conversions were performed:

'_exptl_crystal_density_meas' value 'none' was changed to '?' - the
value is perceived as not measured.

Automatic conversion script
Id: cif_fix_values 3008 2015-01-20 13:52:24Z robertas 
;
_cod_database_code 4326055

loop_
_symmetry_equiv_pos_as_xyz
'x, y, z'
'-x, -y, -z'

loop_
_atom_site_label
_atom_site_type_symbol
_atom_site_fract_x
_atom_site_fract_y
_atom_site_fract_z
_atom_site_U_iso_or_equiv
_atom_site_adp_type
_atom_site_occupancy
_atom_site_symmetry_multiplicity
_atom_site_calc_flag
_atom_site_refinement_flags
_atom_site_disorder_assembly
_atom_site_disorder_group
Co1 Co 0.12361(2) 0.56190(2) 0.313917(13) 0.01663(8) Uani 1 1 d . . .
Co2 Co 0.25896(2) 0.30623(2) 0.245693(13) 0.01554(8) Uani 1 1 d . . .
O1 O 0.05771(13) 0.51276(11) 0.22454(7) 0.0196(3) Uani 1 1 d . . .
O2 O 0.15240(19) 0.86394(14) 0.17352(10) 0.0463(6) Uani 1 1 d . . .
O3 O 0.32012(13) 0.40972(11) 0.19673(7) 0.0185(3) Uani 1 1 d . . .
O4 O 0.22037(16) 0.14424(14) -0.00466(8) 0.0337(4) Uani 1 1 d . . .
N1 N 0.16510(17) 0.62637(14) 0.41490(9) 0.0218(4) Uani 1 1 d . . .
N2 N -0.02373(16) 0.57935(14) 0.33664(9) 0.0211(4) Uani 1 1 d . . .
N3 N 0.22497(15) 0.70945(13) 0.31505(9) 0.0185(4) Uani 1 1 d . . .
N4 N 0.18209(16) 0.45536(13) 0.34919(9) 0.0185(4) Uani 1 1 d . . .
N5 N -0.12839(16) 0.46786(14) 0.24226(9) 0.0223(4) Uani 1 1 d . . .
N6 N 0.14828(16) 0.72442(14) 0.21554(9) 0.0219(4) Uani 1 1 d . . .
H6A H 0.1172 0.6597 0.2094 0.026 Uiso 1 1 calc R . .
N7 N 0.22300(16) 0.18245(13) 0.29652(9) 0.0198(4) Uani 1 1 d . . .
N8 N 0.40682(15) 0.27591(13) 0.25518(9) 0.0192(4) Uani 1 1 d . . .
N9 N 0.15113(15) 0.18806(13) 0.17744(9) 0.0189(4) Uani 1 1 d . . .
N10 N 0.20618(15) 0.36776(13) 0.32600(9) 0.0183(4) Uani 1 1 d . . .
N11 N 0.50766(16) 0.43508(14) 0.23491(9) 0.0218(4) Uani 1 1 d . . .
N12 N 0.22124(17) 0.24468(14) 0.08885(9) 0.0222(4) Uani 1 1 d . . .
H12A H 0.2486 0.3054 0.1111 0.027 Uiso 1 1 calc R . .
C1 C 0.0908(2) 0.68836(17) 0.43119(11) 0.0261(5) Uani 1 1 d . . .
H1A H 0.1245 0.7568 0.4241 0.031 Uiso 1 1 calc R . .
H1B H 0.0813 0.6918 0.4769 0.031 Uiso 1 1 calc R . .
C2 C -0.0214(2) 0.64469(16) 0.39037(11) 0.0239(5) Uani 1 1 d . . .
C3 C -0.1139(2) 0.67332(19) 0.40485(13) 0.0324(6) Uani 1 1 d . . .
H3B H -0.1104 0.7201 0.4423 0.039 Uiso 1 1 calc R . .
C4 C -0.2127(2) 0.6319(2) 0.36307(15) 0.0379(6) Uani 1 1 d . . .
H4A H -0.2776 0.6506 0.3719 0.045 Uiso 1 1 calc R . .
C5 C -0.2167(2) 0.5641(2) 0.30912(13) 0.0314(5) Uani 1 1 d . . .
H5A H -0.2845 0.5348 0.2811 0.038 Uiso 1 1 calc R . .
C6 C -0.11966(19) 0.53857(17) 0.29581(11) 0.0230(5) Uani 1 1 d . . .
C7 C -0.04527(18) 0.45721(15) 0.21287(10) 0.0192(4) Uani 1 1 d . . .
C8 C -0.0722(2) 0.36642(17) 0.15858(12) 0.0246(5) Uani 1 1 d . . .
C9 C -0.1766(3) 0.3606(3) 0.11391(15) 0.0466(8) Uani 1 1 d . . .
H9A H -0.1630 0.4191 0.0932 0.070 Uiso 1 1 calc R . .
H9B H -0.2388 0.3588 0.1386 0.070 Uiso 1 1 calc R . .
H9C H -0.1950 0.3002 0.0813 0.070 Uiso 1 1 calc R . .
C10 C -0.0927(3) 0.27595(19) 0.19169(15) 0.0409(7) Uani 1 1 d . . .
H10B H -0.0266 0.2818 0.2216 0.061 Uiso 1 1 calc R . .
H10C H -0.1079 0.2152 0.1596 0.061 Uiso 1 1 calc R . .
H10D H -0.1567 0.2729 0.2150 0.061 Uiso 1 1 calc R . .
C11 C 0.0247(2) 0.36842(18) 0.12014(12) 0.0291(5) Uani 1 1 d . . .
H11A H 0.0356 0.4243 0.0971 0.044 Uiso 1 1 calc R . .
H11B H 0.0080 0.3059 0.0895 0.044 Uiso 1 1 calc R . .
H11C H 0.0926 0.3763 0.1492 0.044 Uiso 1 1 calc R . .
C12 C 0.2823(2) 0.68523(17) 0.42166(11) 0.0235(5) Uani 1 1 d . . .
H12B H 0.3305 0.6405 0.4170 0.028 Uiso 1 1 calc R . .
H12C H 0.3046 0.7281 0.4644 0.028 Uiso 1 1 calc R . .
C13 C 0.29495(19) 0.74848(16) 0.37054(10) 0.0196(4) Uani 1 1 d . . .
C14 C 0.37136(19) 0.84100(16) 0.38093(11) 0.0215(4) Uani 1 1 d . . .
H14A H 0.4192 0.8665 0.4203 0.026 Uiso 1 1 calc R . .
C15 C 0.37654(19) 0.89605(16) 0.33215(12) 0.0231(5) Uani 1 1 d . . .
H15A H 0.4303 0.9591 0.3374 0.028 Uiso 1 1 calc R . .
C16 C 0.3043(2) 0.85983(17) 0.27629(11) 0.0234(5) Uani 1 1 d . . .
H16A H 0.3066 0.8977 0.2431 0.028 Uiso 1 1 calc R . .
C17 C 0.22718(18) 0.76590(16) 0.26938(10) 0.0188(4) Uani 1 1 d . . .
C18 C 0.1140(2) 0.77505(18) 0.17075(12) 0.0290(5) Uani 1 1 d . . .
C19 C 0.0212(3) 0.7103(2) 0.11834(13) 0.0386(7) Uani 1 1 d . . .
C20 C -0.0023(3) 0.7742(2) 0.06982(15) 0.0517(9) Uani 1 1 d . . .
H20A H 0.0654 0.8005 0.0512 0.078 Uiso 1 1 calc R . .
H20B H -0.0260 0.8296 0.0914 0.078 Uiso 1 1 calc R . .
H20C H -0.0613 0.7334 0.0359 0.078 Uiso 1 1 calc R . .
C21 C -0.0840(3) 0.6719(3) 0.14912(18) 0.0586(10) Uani 1 1 d . . .
H21A H -0.0685 0.6322 0.1807 0.088 Uiso 1 1 calc R . .
H21B H -0.1443 0.6305 0.1161 0.088 Uiso 1 1 calc R . .
H21C H -0.1062 0.7285 0.1702 0.088 Uiso 1 1 calc R . .
C22 C 0.0573(4) 0.6247(2) 0.08402(15) 0.0584(10) Uani 1 1 d . . .
H22A H 0.1246 0.6511 0.0651 0.088 Uiso 1 1 calc R . .
H22B H -0.0023 0.5842 0.0502 0.088 Uiso 1 1 calc R . .
H22C H 0.0727 0.5834 0.1146 0.088 Uiso 1 1 calc R . .
C23 C 0.1482(2) 0.54263(17) 0.44993(11) 0.0260(5) Uani 1 1 d . . .
H23A H 0.0692 0.5201 0.4566 0.031 Uiso 1 1 calc R . .
H23B H 0.1944 0.5645 0.4923 0.031 Uiso 1 1 calc R . .
C24 C 0.1797(2) 0.45889(17) 0.41257(10) 0.0223(5) Uani 1 1 d . . .
C25 C 0.2007(2) 0.37583(17) 0.43136(11) 0.0252(5) Uani 1 1 d . . .
H25A H 0.2037 0.3600 0.4730 0.030 Uiso 1 1 calc R . .
C26 C 0.21635(19) 0.32130(16) 0.37570(11) 0.0215(4) Uani 1 1 d . . .
C27 C 0.2472(2) 0.22560(17) 0.36509(11) 0.0238(5) Uani 1 1 d . . .
H27A H 0.3273 0.2383 0.3801 0.029 Uiso 1 1 calc R . .
H27B H 0.2040 0.1784 0.3896 0.029 Uiso 1 1 calc R . .
C28 C 0.29568(19) 0.11998(16) 0.27799(12) 0.0228(5) Uani 1 1 d . . .
H28A H 0.2592 0.0709 0.2389 0.027 Uiso 1 1 calc R . .
H28B H 0.3078 0.0830 0.3125 0.027 Uiso 1 1 calc R . .
C29 C 0.40651(19) 0.18385(16) 0.26587(11) 0.0202(4) Uani 1 1 d . . .
C30 C 0.4990(2) 0.15062(17) 0.26321(12) 0.0251(5) Uani 1 1 d . . .
H30A H 0.4970 0.0859 0.2707 0.030 Uiso 1 1 calc R . .
C31 C 0.5960(2) 0.21372(18) 0.24931(12) 0.0275(5) Uani 1 1 d . . .
H31A H 0.6606 0.1918 0.2466 0.033 Uiso 1 1 calc R . .
C32 C 0.59808(19) 0.30778(17) 0.23946(12) 0.0239(5) Uani 1 1 d . . .
H32A H 0.6644 0.3516 0.2308 0.029 Uiso 1 1 calc R . .
C33 C 0.50124(18) 0.33842(16) 0.24238(11) 0.0198(4) Uani 1 1 d . . .
C34 C 0.42273(18) 0.46391(15) 0.21532(10) 0.0185(4) Uani 1 1 d . . .
C35 C 0.44582(19) 0.57598(16) 0.21552(11) 0.0225(5) Uani 1 1 d . . .
C36 C 0.4605(3) 0.62491(18) 0.28585(13) 0.0343(6) Uani 1 1 d . . .
H36A H 0.4722 0.6967 0.2890 0.051 Uiso 1 1 calc R . .
H36B H 0.5250 0.6129 0.3090 0.051 Uiso 1 1 calc R . .
H36C H 0.3936 0.5964 0.3046 0.051 Uiso 1 1 calc R . .
C37 C 0.3489(2) 0.59907(18) 0.17929(14) 0.0318(6) Uani 1 1 d . . .
H37A H 0.3409 0.5700 0.1339 0.048 Uiso 1 1 calc R . .
H37B H 0.3630 0.6713 0.1840 0.048 Uiso 1 1 calc R . .
H37C H 0.2802 0.5707 0.1966 0.048 Uiso 1 1 calc R . .
C38 C 0.5524(2) 0.6153(2) 0.18719(16) 0.0383(7) Uani 1 1 d . . .
H38A H 0.5451 0.5795 0.1434 0.058 Uiso 1 1 calc R . .
H38B H 0.6152 0.6051 0.2130 0.058 Uiso 1 1 calc R . .
H38C H 0.5653 0.6865 0.1869 0.058 Uiso 1 1 calc R . .
C39 C 0.10447(19) 0.13118(16) 0.27563(11) 0.0224(5) Uani 1 1 d . . .
H39A H 0.0584 0.1707 0.2957 0.027 Uiso 1 1 calc R . .
H39B H 0.0849 0.0653 0.2887 0.027 Uiso 1 1 calc R . .
C40 C 0.08240(18) 0.11872(16) 0.20399(11) 0.0206(4) Uani 1 1 d . . .
C41 C -0.00230(19) 0.04136(17) 0.16798(12) 0.0248(5) Uani 1 1 d . . .
H41A H -0.0477 -0.0075 0.1877 0.030 Uiso 1 1 calc R . .
C42 C -0.0196(2) 0.03657(17) 0.10245(12) 0.0268(5) Uani 1 1 d . . .
H42A H -0.0809 -0.0128 0.0770 0.032 Uiso 1 1 calc R . .
C43 C 0.0526(2) 0.10372(17) 0.07428(12) 0.0252(5) Uani 1 1 d . . .
H43A H 0.0430 0.1002 0.0293 0.030 Uiso 1 1 calc R . .
C44 C 0.14031(19) 0.17726(16) 0.11342(11) 0.0200(4) Uani 1 1 d . . .
C45 C 0.2611(2) 0.22261(18) 0.03220(11) 0.0260(5) Uani 1 1 d . . .
C46 C 0.3610(2) 0.3031(2) 0.01919(12) 0.0333(6) Uani 1 1 d . . .
C47 C 0.3869(3) 0.2713(3) -0.04748(15) 0.0620(11) Uani 1 1 d . . .
H47A H 0.3207 0.2599 -0.0786 0.093 Uiso 1 1 calc R . .
H47B H 0.4089 0.2099 -0.0493 0.093 Uiso 1 1 calc R . .
H47C H 0.4479 0.3239 -0.0575 0.093 Uiso 1 1 calc R . .
C48 C 0.3339(3) 0.4026(2) 0.02406(16) 0.0476(8) Uani 1 1 d . . .
H48A H 0.2698 0.3959 -0.0076 0.071 Uiso 1 1 calc R . .
H48B H 0.3983 0.4537 0.0160 0.071 Uiso 1 1 calc R . .
H48C H 0.3162 0.4219 0.0670 0.071 Uiso 1 1 calc R . .
C49 C 0.4619(2) 0.3136(3) 0.06835(15) 0.0448(7) Uani 1 1 d . . .
H49A H 0.4772 0.2491 0.0664 0.067 Uiso 1 1 calc R . .
H49B H 0.4461 0.3359 0.1112 0.067 Uiso 1 1 calc R . .
H49C H 0.5269 0.3624 0.0588 0.067 Uiso 1 1 calc R . .
B1 B 0.2287(2) 0.98666(18) 0.63301(12) 0.0199(5) Uani 1 1 d . . .
C50 C 0.29953(18) 1.05162(16) 0.58486(11) 0.0198(4) Uani 1 1 d . . .
C51 C 0.32921(19) 1.01168(17) 0.52724(11) 0.0218(4) Uani 1 1 d . . .
H51A H 0.3107 0.9414 0.5152 0.026 Uiso 1 1 calc R . .
C52 C 0.3846(2) 1.07034(17) 0.48682(11) 0.0236(5) Uani 1 1 d . . .
H52A H 0.4035 1.0396 0.4484 0.028 Uiso 1 1 calc R . .
C53 C 0.41247(19) 1.17331(17) 0.50219(11) 0.0234(5) Uani 1 1 d . . .
H53A H 0.4504 1.2136 0.4748 0.028 Uiso 1 1 calc R . .
C54 C 0.3837(2) 1.21615(17) 0.55850(12) 0.0273(5) Uani 1 1 d . . .
H54A H 0.4020 1.2865 0.5699 0.033 Uiso 1 1 calc R . .
C55 C 0.3285(2) 1.15661(17) 0.59824(12) 0.0265(5) Uani 1 1 d . . .
H55A H 0.3093 1.1880 0.6363 0.032 Uiso 1 1 calc R . .
C56 C 0.29054(19) 1.01634(15) 0.70754(11) 0.0198(4) Uani 1 1 d . . .
C57 C 0.23955(19) 0.96615(17) 0.75401(11) 0.0237(5) Uani 1 1 d . . .
H57A H 0.1687 0.9186 0.7415 0.028 Uiso 1 1 calc R . .
C58 C 0.2878(2) 0.98298(18) 0.81689(12) 0.0274(5) Uani 1 1 d . . .
H58A H 0.2497 0.9477 0.8465 0.033 Uiso 1 1 calc R . .
C59 C 0.3921(2) 1.05148(18) 0.83699(12) 0.0281(5) Uani 1 1 d . . .
H59A H 0.4264 1.0626 0.8799 0.034 Uiso 1 1 calc R . .
C60 C 0.4443(2) 1.10267(18) 0.79306(13) 0.0295(5) Uani 1 1 d . . .
H60A H 0.5154 1.1498 0.8059 0.035 Uiso 1 1 calc R . .
C61 C 0.3938(2) 1.08588(17) 0.72991(12) 0.0249(5) Uani 1 1 d . . .
H61A H 0.4312 1.1233 0.7010 0.030 Uiso 1 1 calc R . .
C62 C 0.2153(2) 0.86657(16) 0.61493(11) 0.0214(4) Uani 1 1 d . . .
C63 C 0.3077(2) 0.83205(17) 0.60496(11) 0.0245(5) Uani 1 1 d . . .
H63A H 0.3751 0.8785 0.6001 0.029 Uiso 1 1 calc R . .
C64 C 0.3052(2) 0.73258(19) 0.60188(12) 0.0307(5) Uani 1 1 d . . .
H64A H 0.3696 0.7124 0.5942 0.037 Uiso 1 1 calc R . .
C65 C 0.2088(3) 0.66303(18) 0.61003(12) 0.0340(6) Uani 1 1 d . . .
H65A H 0.2074 0.5957 0.6098 0.041 Uiso 1 1 calc R . .
C66 C 0.1148(3) 0.69362(18) 0.61853(12) 0.0335(6) Uani 1 1 d . . .
H66A H 0.0478 0.6468 0.6236 0.040 Uiso 1 1 calc R . .
C67 C 0.1178(2) 0.79274(18) 0.61965(12) 0.0280(5) Uani 1 1 d . . .
H67A H 0.0513 0.8112 0.6238 0.034 Uiso 1 1 calc R . .
C68 C 0.10886(19) 1.01234(17) 0.62989(11) 0.0225(5) Uani 1 1 d . . .
C69 C 0.0238(2) 0.96779(19) 0.57856(12) 0.0275(5) Uani 1 1 d . . .
H69A H 0.0349 0.9190 0.5462 0.033 Uiso 1 1 calc R . .
C70 C -0.0766(2) 0.9923(2) 0.57314(13) 0.0324(6) Uani 1 1 d . . .
H70A H -0.1325 0.9601 0.5378 0.039 Uiso 1 1 calc R . .
C71 C -0.0944(2) 1.0637(2) 0.61936(14) 0.0345(6) Uani 1 1 d . . .
H71A H -0.1627 1.0802 0.6163 0.041 Uiso 1 1 calc R . .
C72 C -0.0115(2) 1.11107(19) 0.67029(14) 0.0324(6) Uani 1 1 d . . .
H72A H -0.0224 1.1611 0.7018 0.039 Uiso 1 1 calc R . .
C73 C 0.0880(2) 1.08521(17) 0.67527(12) 0.0261(5) Uani 1 1 d . . .
H73A H 0.1436 1.1181 0.7106 0.031 Uiso 1 1 calc R . .
C74 C 0.2763(4) -0.0350(3) 0.0578(2) 0.0682(11) Uiso 1 1 d . . .
H74A H 0.2647 -0.0058 0.0194 0.082 Uiso 0.75 1 calc PR A 1
H74B H 0.2043 -0.0540 0.0746 0.082 Uiso 0.75 1 calc PR A 1
H74C H 0.2349 -0.0028 0.0326 0.082 Uiso 0.25 1 d PR A 2
H74D H 0.2252 -0.0794 0.0784 0.082 Uiso 0.25 1 d PR A 2
Cl1 Cl 0.37160(9) 0.05264(7) 0.11444(5) 0.0656(3) Uani 1 1 d . B .
Cl2A Cl 0.3194(2) -0.14320(16) 0.03572(14) 0.1236(9) Uani 0.75 1 d P B 1
Cl2B Cl 0.3605(7) -0.0977(5) -0.0013(4) 0.1236(9) Uani 0.25 1 d P B 2
O5 O 0.5112(2) 0.4698(2) 0.41209(15) 0.0714(8) Uani 1 1 d . . .
H5 H 0.5714 0.4879 0.3972 0.107 Uiso 1 1 calc R . .
C75 C 0.5310(3) 0.4471(2) 0.46908(17) 0.0525(9) Uani 1 1 d . . .
H75A H 0.6108 0.4726 0.4846 0.079 Uiso 1 1 calc R . .
H75B H 0.5072 0.3746 0.4658 0.079 Uiso 1 1 calc R . .
H75C H 0.4896 0.4772 0.4990 0.079 Uiso 1 1 calc R . .

loop_
_atom_site_aniso_label
_atom_site_aniso_U_11
_atom_site_aniso_U_22
_atom_site_aniso_U_33
_atom_site_aniso_U_23
_atom_site_aniso_U_13
_atom_site_aniso_U_12
Co1 0.01976(15) 0.01424(14) 0.01532(14) 0.00199(10) 0.00290(11) 0.00414(11)
Co2 0.01750(15) 0.01259(14) 0.01670(14) 0.00384(10) 0.00241(11) 0.00392(11)
O1 0.0209(8) 0.0185(7) 0.0174(7) 0.0020(6) 0.0017(6) 0.0032(6)
O2 0.0619(14) 0.0230(9) 0.0470(12) 0.0136(9) -0.0176(10) 0.0047(9)
O3 0.0203(8) 0.0151(7) 0.0193(7) 0.0048(6) 0.0020(6) 0.0028(6)
O4 0.0370(10) 0.0307(9) 0.0251(9) -0.0071(7) 0.0039(8) 0.0024(8)
N1 0.0298(10) 0.0165(9) 0.0187(9) 0.0026(7) 0.0057(8) 0.0054(8)
N2 0.0243(10) 0.0171(9) 0.0226(9) 0.0034(7) 0.0080(8) 0.0059(7)
N3 0.0204(9) 0.0153(8) 0.0187(9) 0.0014(7) 0.0017(7) 0.0047(7)
N4 0.0232(9) 0.0144(8) 0.0173(9) 0.0023(7) 0.0039(7) 0.0043(7)
N5 0.0219(10) 0.0194(9) 0.0252(10) 0.0021(8) 0.0027(8) 0.0064(7)
N6 0.0279(10) 0.0150(8) 0.0217(9) 0.0034(7) -0.0007(8) 0.0054(7)
N7 0.0226(9) 0.0159(8) 0.0217(9) 0.0051(7) 0.0033(7) 0.0057(7)
N8 0.0198(9) 0.0155(8) 0.0224(9) 0.0044(7) 0.0014(7) 0.0051(7)
N9 0.0199(9) 0.0132(8) 0.0234(9) 0.0027(7) 0.0033(7) 0.0044(7)
N10 0.0221(9) 0.0141(8) 0.0188(9) 0.0042(7) 0.0023(7) 0.0047(7)
N11 0.0206(9) 0.0167(9) 0.0277(10) 0.0049(7) 0.0039(8) 0.0040(7)
N12 0.0280(10) 0.0163(9) 0.0191(9) 0.0010(7) 0.0033(8) 0.0024(8)
C1 0.0372(13) 0.0186(11) 0.0227(11) 0.0004(9) 0.0113(10) 0.0078(10)
C2 0.0325(13) 0.0173(10) 0.0232(11) 0.0049(9) 0.0105(9) 0.0066(9)
C3 0.0418(15) 0.0265(12) 0.0326(13) 0.0010(10) 0.0162(11) 0.0146(11)
C4 0.0364(15) 0.0384(15) 0.0465(16) 0.0057(13) 0.0156(13) 0.0213(12)
C5 0.0255(12) 0.0308(13) 0.0397(15) 0.0042(11) 0.0058(11) 0.0122(10)
C6 0.0235(11) 0.0202(11) 0.0272(12) 0.0067(9) 0.0068(9) 0.0070(9)
C7 0.0226(11) 0.0150(10) 0.0198(10) 0.0039(8) -0.0013(8) 0.0059(8)
C8 0.0236(11) 0.0198(11) 0.0265(12) -0.0029(9) 0.0009(9) 0.0044(9)
C9 0.0355(16) 0.0555(19) 0.0384(16) -0.0188(14) -0.0117(13) 0.0157(14)
C10 0.0530(18) 0.0172(12) 0.0524(18) 0.0043(11) 0.0215(14) 0.0063(12)
C11 0.0358(14) 0.0227(11) 0.0271(12) -0.0025(9) 0.0063(10) 0.0088(10)
C12 0.0287(12) 0.0194(10) 0.0188(11) 0.0011(8) -0.0018(9) 0.0037(9)
C13 0.0230(11) 0.0174(10) 0.0191(10) 0.0016(8) 0.0021(8) 0.0081(8)
C14 0.0208(11) 0.0178(10) 0.0239(11) -0.0011(8) 0.0007(9) 0.0056(8)
C15 0.0216(11) 0.0150(10) 0.0314(12) 0.0017(9) 0.0046(9) 0.0039(8)
C16 0.0275(12) 0.0187(10) 0.0265(12) 0.0069(9) 0.0072(9) 0.0082(9)
C17 0.0213(11) 0.0167(10) 0.0199(10) 0.0025(8) 0.0044(8) 0.0081(8)
C18 0.0388(14) 0.0220(11) 0.0261(12) 0.0073(9) -0.0019(10) 0.0092(10)
C19 0.0538(18) 0.0271(13) 0.0303(14) 0.0090(11) -0.0137(12) 0.0079(12)
C20 0.072(2) 0.0350(15) 0.0416(17) 0.0135(13) -0.0232(16) 0.0118(15)
C21 0.0443(19) 0.060(2) 0.064(2) 0.0278(18) -0.0209(16) 0.0014(16)
C22 0.101(3) 0.0343(16) 0.0335(16) -0.0020(13) -0.0215(17) 0.0226(18)
C23 0.0411(14) 0.0187(11) 0.0173(11) 0.0038(8) 0.0075(10) 0.0056(10)
C24 0.0285(12) 0.0192(10) 0.0162(10) 0.0021(8) 0.0036(9) 0.0024(9)
C25 0.0336(13) 0.0231(11) 0.0179(11) 0.0071(9) 0.0034(9) 0.0045(10)
C26 0.0253(11) 0.0194(10) 0.0191(10) 0.0068(8) 0.0028(9) 0.0036(9)
C27 0.0330(13) 0.0202(11) 0.0205(11) 0.0086(9) 0.0041(9) 0.0084(9)
C28 0.0258(12) 0.0157(10) 0.0289(12) 0.0069(9) 0.0030(9) 0.0077(9)
C29 0.0247(11) 0.0155(10) 0.0207(10) 0.0037(8) 0.0013(9) 0.0067(8)
C30 0.0296(12) 0.0197(11) 0.0286(12) 0.0061(9) 0.0021(10) 0.0113(9)
C31 0.0239(12) 0.0278(12) 0.0338(13) 0.0054(10) 0.0026(10) 0.0132(10)
C32 0.0199(11) 0.0224(11) 0.0293(12) 0.0038(9) 0.0029(9) 0.0063(9)
C33 0.0211(11) 0.0165(10) 0.0205(10) 0.0020(8) 0.0001(8) 0.0047(8)
C34 0.0228(11) 0.0146(10) 0.0173(10) 0.0022(8) 0.0059(8) 0.0037(8)
C35 0.0241(11) 0.0144(10) 0.0291(12) 0.0054(9) 0.0066(9) 0.0038(8)
C36 0.0465(16) 0.0190(11) 0.0329(14) -0.0033(10) 0.0013(12) 0.0073(11)
C37 0.0348(14) 0.0177(11) 0.0438(15) 0.0085(10) -0.0005(11) 0.0091(10)
C38 0.0357(15) 0.0251(13) 0.0633(19) 0.0243(13) 0.0237(14) 0.0096(11)
C39 0.0232(11) 0.0175(10) 0.0267(12) 0.0076(9) 0.0068(9) 0.0028(9)
C40 0.0196(10) 0.0156(10) 0.0276(12) 0.0048(8) 0.0053(9) 0.0058(8)
C41 0.0222(11) 0.0173(10) 0.0333(13) 0.0030(9) 0.0049(9) 0.0033(9)
C42 0.0217(11) 0.0182(11) 0.0353(13) -0.0038(9) 0.0005(10) 0.0025(9)
C43 0.0271(12) 0.0213(11) 0.0250(12) -0.0010(9) 0.0003(9) 0.0072(9)
C44 0.0220(11) 0.0163(10) 0.0213(11) 0.0020(8) 0.0025(8) 0.0058(8)
C45 0.0310(13) 0.0253(12) 0.0201(11) 0.0030(9) 0.0016(9) 0.0066(10)
C46 0.0405(15) 0.0329(13) 0.0208(12) 0.0033(10) 0.0088(11) 0.0006(11)
C47 0.076(3) 0.062(2) 0.0304(16) -0.0017(15) 0.0273(16) -0.0111(19)
C48 0.057(2) 0.0299(14) 0.0506(18) 0.0148(13) 0.0091(15) -0.0013(13)
C49 0.0315(15) 0.0579(19) 0.0412(16) 0.0109(14) 0.0113(12) 0.0034(13)
B1 0.0200(12) 0.0159(11) 0.0244(12) 0.0040(9) 0.0059(10) 0.0050(9)
C50 0.0181(10) 0.0192(10) 0.0244(11) 0.0068(8) 0.0044(8) 0.0072(8)
C51 0.0233(11) 0.0173(10) 0.0236(11) 0.0027(8) 0.0001(9) 0.0049(8)
C52 0.0262(12) 0.0253(11) 0.0185(11) 0.0018(9) 0.0037(9) 0.0072(9)
C53 0.0234(11) 0.0247(11) 0.0243(11) 0.0109(9) 0.0047(9) 0.0067(9)
C54 0.0333(13) 0.0173(11) 0.0341(13) 0.0073(9) 0.0098(10) 0.0090(9)
C55 0.0341(13) 0.0202(11) 0.0298(12) 0.0052(9) 0.0143(10) 0.0119(10)
C56 0.0225(11) 0.0143(10) 0.0248(11) 0.0024(8) 0.0062(9) 0.0087(8)
C57 0.0210(11) 0.0208(11) 0.0275(12) 0.0035(9) 0.0037(9) 0.0033(9)
C58 0.0313(13) 0.0261(12) 0.0264(12) 0.0064(10) 0.0067(10) 0.0093(10)
C59 0.0321(13) 0.0262(12) 0.0258(12) -0.0001(10) 0.0004(10) 0.0118(10)
C60 0.0249(12) 0.0209(11) 0.0372(14) -0.0016(10) 0.0017(10) 0.0020(9)
C61 0.0238(12) 0.0189(11) 0.0314(13) 0.0033(9) 0.0064(9) 0.0048(9)
C62 0.0272(12) 0.0181(10) 0.0183(10) 0.0033(8) 0.0043(9) 0.0054(9)
C63 0.0304(12) 0.0214(11) 0.0229(11) 0.0049(9) 0.0026(9) 0.0090(9)
C64 0.0496(16) 0.0259(12) 0.0210(11) 0.0034(9) 0.0049(11) 0.0189(11)
C65 0.0642(19) 0.0167(11) 0.0195(11) 0.0020(9) 0.0032(12) 0.0106(11)
C66 0.0489(16) 0.0204(11) 0.0239(12) 0.0028(9) 0.0073(11) -0.0022(11)
C67 0.0343(13) 0.0225(11) 0.0238(12) 0.0031(9) 0.0070(10) 0.0019(10)
C68 0.0211(11) 0.0235(11) 0.0266(12) 0.0122(9) 0.0079(9) 0.0073(9)
C69 0.0254(12) 0.0336(13) 0.0268(12) 0.0130(10) 0.0069(10) 0.0090(10)
C70 0.0232(12) 0.0421(15) 0.0357(14) 0.0232(12) 0.0040(10) 0.0067(11)
C71 0.0239(12) 0.0404(15) 0.0523(17) 0.0287(13) 0.0147(12) 0.0170(11)
C72 0.0310(13) 0.0285(13) 0.0480(16) 0.0165(12) 0.0172(12) 0.0168(11)
C73 0.0255(12) 0.0218(11) 0.0348(13) 0.0103(10) 0.0096(10) 0.0085(9)
Cl1 0.0702(6) 0.0553(5) 0.0636(6) -0.0067(4) -0.0112(5) 0.0214(5)
Cl2A 0.1137(17) 0.0744(13) 0.153(2) -0.0535(13) -0.0076(14) 0.0260(12)
Cl2B 0.1137(17) 0.0744(13) 0.153(2) -0.0535(13) -0.0076(14) 0.0260(12)
O5 0.0624(17) 0.0651(18) 0.083(2) 0.0197(15) 0.0208(15) 0.0055(14)
C75 0.059(2) 0.0172(12) 0.062(2) -0.0035(13) -0.0351(17) -0.0015(12)

loop_
_atom_type_symbol
_atom_type_description
_atom_type_scat_dispersion_real
_atom_type_scat_dispersion_imag
_atom_type_scat_source
C C 0.0033 0.0016 'International Tables Vol C Tables 4.2.6.8 and 6.1.1.4'
H H 0.0000 0.0000 'International Tables Vol C Tables 4.2.6.8 and 6.1.1.4'
B B 0.0013 0.0007 'International Tables Vol C Tables 4.2.6.8 and 6.1.1.4'
N N 0.0061 0.0033 'International Tables Vol C Tables 4.2.6.8 and 6.1.1.4'
O O 0.0106 0.0060 'International Tables Vol C Tables 4.2.6.8 and 6.1.1.4'
Cl Cl 0.1484 0.1585 'International Tables Vol C Tables 4.2.6.8 and 6.1.1.4'
Co Co 0.3494 0.9721 'International Tables Vol C Tables 4.2.6.8 and 6.1.1.4'

loop_
_geom_angle_atom_site_label_1
_geom_angle_atom_site_label_2
_geom_angle_atom_site_label_3
_geom_angle
O1 Co1 N2 90.20(7)
O1 Co1 N4 109.87(7)
N2 Co1 N4 118.64(7)
O1 Co1 N3 104.37(7)
N2 Co1 N3 104.54(7)
N4 Co1 N3 123.43(7)
O1 Co1 N1 167.85(7)
N2 Co1 N1 77.99(8)
N4 Co1 N1 78.79(7)
N3 Co1 N1 76.32(7)
O3 Co2 N8 90.07(7)
O3 Co2 N10 109.87(7)
N8 Co2 N10 118.33(7)
O3 Co2 N9 104.91(7)
N8 Co2 N9 106.27(7)
N10 Co2 N9 122.00(7)
O3 Co2 N7 167.80(7)
N8 Co2 N7 78.05(7)
N10 Co2 N7 78.72(7)
N9 Co2 N7 76.23(7)
C7 O1 Co1 117.81(14)
C34 O3 Co2 117.16(13)
C12 N1 C23 112.92(19)
C12 N1 C1 112.55(18)
C23 N1 C1 111.54(18)
C12 N1 Co1 104.21(13)
C23 N1 Co1 106.79(13)
C1 N1 Co1 108.29(14)
C2 N2 C6 120.1(2)
C2 N2 Co1 117.55(16)
C6 N2 Co1 121.77(15)
C17 N3 C13 118.37(19)
C17 N3 Co1 128.99(15)
C13 N3 Co1 112.64(14)
C24 N4 N10 106.72(17)
C24 N4 Co1 113.63(15)
N10 N4 Co1 138.42(14)
C7 N5 C6 124.5(2)
C18 N6 C17 126.32(19)
C39 N7 C27 112.84(18)
C39 N7 C28 112.83(17)
C27 N7 C28 111.67(18)
C39 N7 Co2 104.64(13)
C27 N7 Co2 106.64(13)
C28 N7 Co2 107.63(13)
C33 N8 C29 119.82(19)
C33 N8 Co2 121.97(14)
C29 N8 Co2 117.55(15)
C44 N9 C40 118.44(19)
C44 N9 Co2 128.22(15)
C40 N9 Co2 113.25(15)
C26 N10 N4 107.22(18)
C26 N10 Co2 113.24(15)
N4 N10 Co2 138.11(14)
C34 N11 C33 124.05(19)
C45 N12 C44 124.45(19)
N1 C1 C2 110.16(18)
N2 C2 C3 122.0(2)
N2 C2 C1 115.6(2)
C3 C2 C1 122.3(2)
C2 C3 C4 118.3(2)
C5 C4 C3 120.2(2)
C4 C5 C6 119.4(2)
N2 C6 N5 122.5(2)
N2 C6 C5 120.0(2)
N5 C6 C5 117.4(2)
N5 C7 O1 128.0(2)
N5 C7 C8 115.5(2)
O1 C7 C8 116.52(19)
C11 C8 C9 109.6(2)
C11 C8 C10 109.2(2)
C9 C8 C10 110.0(2)
C11 C8 C7 111.89(19)
C9 C8 C7 110.7(2)
C10 C8 C7 105.3(2)
N1 C12 C13 108.31(18)
N3 C13 C14 122.8(2)
N3 C13 C12 115.90(19)
C14 C13 C12 121.3(2)
C13 C14 C15 118.1(2)
C16 C15 C14 120.4(2)
C15 C16 C17 118.5(2)
N3 C17 N6 115.57(19)
N3 C17 C16 121.7(2)
N6 C17 C16 122.7(2)
O2 C18 N6 122.8(2)
O2 C18 C19 122.6(2)
N6 C18 C19 114.6(2)
C22 C19 C18 110.1(3)
C22 C19 C20 108.7(3)
C18 C19 C20 108.8(2)
C22 C19 C21 111.1(3)
C18 C19 C21 108.5(2)
C20 C19 C21 109.5(3)
N1 C23 C24 109.50(18)
N4 C24 C25 111.0(2)
N4 C24 C23 118.8(2)
C25 C24 C23 130.1(2)
C26 C25 C24 104.0(2)
N10 C26 C25 111.1(2)
N10 C26 C27 119.0(2)
C25 C26 C27 129.9(2)
N7 C27 C26 109.15(18)
N7 C28 C29 110.37(17)
N8 C29 C30 122.0(2)
N8 C29 C28 114.98(19)
C30 C29 C28 123.0(2)
C29 C30 C31 118.7(2)
C32 C31 C30 120.0(2)
C31 C32 C33 119.3(2)
N8 C33 N11 122.0(2)
N8 C33 C32 120.2(2)
N11 C33 C32 117.8(2)
N11 C34 O3 128.00(19)
N11 C34 C35 115.88(19)
O3 C34 C35 116.11(19)
C37 C35 C38 110.2(2)
C37 C35 C36 109.2(2)
C38 C35 C36 109.7(2)
C37 C35 C34 111.63(19)
C38 C35 C34 110.41(19)
C36 C35 C34 105.60(19)
N7 C39 C40 108.61(18)
N9 C40 C41 122.4(2)
N9 C40 C39 115.68(19)
C41 C40 C39 121.9(2)
C40 C41 C42 118.5(2)
C43 C42 C41 119.8(2)
C42 C43 C44 118.5(2)
N9 C44 N12 115.67(19)
N9 C44 C43 121.8(2)
N12 C44 C43 122.5(2)
O4 C45 N12 122.2(2)
O4 C45 C46 122.3(2)
N12 C45 C46 115.4(2)
C47 C46 C48 110.1(3)
C47 C46 C45 108.5(2)
C48 C46 C45 109.9(2)
C47 C46 C49 109.4(3)
C48 C46 C49 109.6(2)
C45 C46 C49 109.3(2)
C68 B1 C50 105.54(18)
C68 B1 C62 113.12(19)
C50 B1 C62 113.14(18)
C68 B1 C56 109.29(18)
C50 B1 C56 113.01(18)
C62 B1 C56 102.90(17)
C51 C50 C55 114.6(2)
C51 C50 B1 125.43(19)
C55 C50 B1 119.9(2)
C52 C51 C50 123.0(2)
C53 C52 C51 120.5(2)
C52 C53 C54 118.5(2)
C55 C54 C53 120.3(2)
C54 C55 C50 123.1(2)
C61 C56 C57 114.9(2)
C61 C56 B1 125.9(2)
C57 C56 B1 119.2(2)
C58 C57 C56 123.1(2)
C57 C58 C59 120.3(2)
C60 C59 C58 118.4(2)
C59 C60 C61 120.7(2)
C56 C61 C60 122.7(2)
C63 C62 C67 115.0(2)
C63 C62 B1 120.9(2)
C67 C62 B1 123.1(2)
C64 C63 C62 122.9(2)
C65 C64 C63 120.2(3)
C66 C65 C64 118.7(2)
C65 C66 C67 120.4(2)
C66 C67 C62 122.7(3)
C69 C68 C73 115.7(2)
C69 C68 B1 121.6(2)
C73 C68 B1 122.5(2)
C70 C69 C68 122.6(2)
C71 C70 C69 119.8(3)
C70 C71 C72 119.4(2)
C71 C72 C73 120.1(3)
C72 C73 C68 122.3(2)
Cl1 C74 Cl2A 112.4(3)
Cl1 C74 Cl2B 107.4(3)
Cl2A C74 Cl2B 35.6(3)

loop_
_geom_bond_atom_site_label_1
_geom_bond_atom_site_label_2
_geom_bond_distance
Co1 O1 1.9573(15)
Co1 N2 2.0283(19)
Co1 N4 2.0577(18)
Co1 N3 2.1346(18)
Co1 N1 2.1725(19)
Co2 O3 1.9605(15)
Co2 N8 2.0205(19)
Co2 N10 2.0541(18)
Co2 N9 2.1147(18)
Co2 N7 2.1686(18)
O1 C7 1.304(3)
O2 C18 1.213(3)
O3 C34 1.305(3)
O4 C45 1.216(3)
N1 C12 1.470(3)
N1 C23 1.475(3)
N1 C1 1.476(3)
N2 C2 1.356(3)
N2 C6 1.356(3)
N3 C17 1.350(3)
N3 C13 1.358(3)
N4 C24 1.352(3)
N4 N10 1.388(2)
N5 C7 1.299(3)
N5 C6 1.380(3)
N6 C18 1.385(3)
N6 C17 1.391(3)
N7 C39 1.469(3)
N7 C27 1.472(3)
N7 C28 1.475(3)
N8 C33 1.357(3)
N8 C29 1.358(3)
N9 C44 1.345(3)
N9 C40 1.356(3)
N10 C26 1.346(3)
N11 C34 1.301(3)
N11 C33 1.386(3)
N12 C45 1.377(3)
N12 C44 1.398(3)
C1 C2 1.512(4)
C2 C3 1.378(3)
C3 C4 1.394(4)
C4 C5 1.374(4)
C5 C6 1.406(3)
C7 C8 1.539(3)
C8 C11 1.528(3)
C8 C9 1.530(4)
C8 C10 1.530(4)
C12 C13 1.508(3)
C13 C14 1.376(3)
C14 C15 1.390(3)
C15 C16 1.374(3)
C16 C17 1.400(3)
C18 C19 1.531(4)
C19 C22 1.520(5)
C19 C20 1.535(4)
C19 C21 1.537(5)
C23 C24 1.494(3)
C24 C25 1.382(3)
C25 C26 1.379(3)
C26 C27 1.500(3)
C28 C29 1.514(3)
C29 C30 1.372(3)
C30 C31 1.392(3)
C31 C32 1.375(3)
C32 C33 1.404(3)
C34 C35 1.537(3)
C35 C37 1.523(3)
C35 C38 1.525(3)
C35 C36 1.531(3)
C39 C40 1.507(3)
C40 C41 1.380(3)
C41 C42 1.387(4)
C42 C43 1.379(3)
C43 C44 1.401(3)
C45 C46 1.534(3)
C46 C47 1.520(4)
C46 C48 1.530(4)
C46 C49 1.534(4)
B1 C68 1.643(3)
B1 C50 1.647(3)
B1 C62 1.648(3)
B1 C56 1.650(3)
C50 C51 1.402(3)
C50 C55 1.412(3)
C51 C52 1.392(3)
C52 C53 1.387(3)
C53 C54 1.388(3)
C54 C55 1.387(3)
C56 C61 1.397(3)
C56 C57 1.410(3)
C57 C58 1.383(3)
C58 C59 1.394(4)
C59 C60 1.379(4)
C60 C61 1.397(4)
C62 C63 1.399(3)
C62 C67 1.407(3)
C63 C64 1.394(3)
C64 C65 1.387(4)
C65 C66 1.384(4)
C66 C67 1.393(4)
C68 C69 1.403(4)
C68 C73 1.403(3)
C69 C70 1.399(4)
C70 C71 1.383(4)
C71 C72 1.388(4)
C72 C73 1.397(3)
C74 Cl1 1.715(4)
C74 Cl2A 1.774(5)
C74 Cl2B 1.979(9)
O5 C75 1.325(4)
